data_7119562
loop_
_publ_author_name
'Christianson, Anna M.'
'Gabba\"i, Fran\,cois P'

_publ_section_title
;
 Anion sensing with a Lewis acidic BODIPY-antimony(v) derivative.
;
_journal_issue 16
_journal_name_full 'Chemical communications (Cambridge, England)'
_journal_page_first 2471
_journal_page_last 2474
_journal_paper_doi 10.1039/c6cc09205e
_journal_volume 53
_journal_year 2017
_chemical_formula_moiety 'C34 H37 B N2 Sb, (C F3 O3 S)'
_chemical_formula_sum 'C35 H37 B F3 N2 O3 S Sb'
_chemical_formula_weight 755.29
_chemical_name_systematic
'[(4-(1,3,5,5,7,9-hexamethyl-5H-4l4,5l4-dipyrrolo[1,2-c:2',1'-f][1,3,2]diazaborinin-10-yl)phenyl)(methyl)diphenylantimony(V)]trifluoromethanesulfonate'
_space_group_IT_number 14
_symmetry_cell_setting monoclinic
_symmetry_space_group_name_Hall '-P 2ybc'
_symmetry_space_group_name_H-M 'P 1 21/c 1'
_atom_sites_solution_hydrogens geom
_atom_sites_solution_primary direct
_atom_sites_solution_secondary difmap
_audit_creation_method SHELXL-97
_audit_update_record
;
2016-11-17 deposited with the CCDC.
2017-01-30 downloaded from the CCDC.
;
_cell_angle_alpha 90.00
_cell_angle_beta 94.504(2)
_cell_angle_gamma 90.00
_cell_formula_units_Z 4
_cell_length_a 13.6694(6)
_cell_length_b 24.9626(12)
_cell_length_c 10.0894(5)
_cell_measurement_reflns_used 9942
_cell_measurement_temperature 100(2)
_cell_measurement_theta_max 26.36
_cell_measurement_theta_min 2.21
_cell_volume 3432.1(3)
_computing_cell_refinement 'Bruker SMART'
_computing_data_collection 'Bruker SMART'
_computing_data_reduction 'Bruker SAINT'
_computing_molecular_graphics 'Bruker SHELXTL'
_computing_publication_material 'Bruker SHELXTL'
_computing_structure_refinement 'SHELXL-97 (Sheldrick, 1997)'
_computing_structure_solution 'SHELXS-97 (Sheldrick, 1990)'
_diffrn_ambient_temperature 100(2)
_diffrn_measured_fraction_theta_full 0.998
_diffrn_measured_fraction_theta_max 0.998
_diffrn_measurement_device_type 'CCD area detector'
_diffrn_measurement_method 'phi and omega scans'
_diffrn_radiation_monochromator graphite
_diffrn_radiation_source 'fine-focus sealed tube'
_diffrn_radiation_type MoK\a
_diffrn_radiation_wavelength 0.71073
_diffrn_reflns_av_R_equivalents 0.0920
_diffrn_reflns_av_sigmaI/netI 0.0356
_diffrn_reflns_limit_h_max 17
_diffrn_reflns_limit_h_min -17
_diffrn_reflns_limit_k_max 31
_diffrn_reflns_limit_k_min -31
_diffrn_reflns_limit_l_max 12
_diffrn_reflns_limit_l_min -12
_diffrn_reflns_number 99924
_diffrn_reflns_theta_full 26.42
_diffrn_reflns_theta_max 26.42
_diffrn_reflns_theta_min 2.55
_exptl_absorpt_coefficient_mu 0.918
_exptl_absorpt_correction_T_max 0.9730
_exptl_absorpt_correction_T_min 0.7276
_exptl_absorpt_correction_type multi-scan
_exptl_absorpt_process_details sadabs
_exptl_crystal_colour orange
_exptl_crystal_density_diffrn 1.462
_exptl_crystal_density_method 'not measured'
_exptl_crystal_description plate
_exptl_crystal_F_000 1536
_exptl_crystal_preparation ', Luminescent'
_exptl_crystal_recrystallization_method 'Re-crystallisation from solvent: dichloromethane, diethyl ether'
_exptl_crystal_size_max 0.37
_exptl_crystal_size_mid 0.18
_exptl_crystal_size_min 0.03
_refine_diff_density_max 2.679
_refine_diff_density_min -0.667
_refine_diff_density_rms 0.099
_refine_ls_extinction_method none
_refine_ls_goodness_of_fit_ref 1.118
_refine_ls_hydrogen_treatment riding
_refine_ls_matrix_type full
_refine_ls_number_parameters 422
_refine_ls_number_reflns 7050
_refine_ls_number_restraints 0
_refine_ls_restrained_S_all 1.118
_refine_ls_R_factor_all 0.0577
_refine_ls_R_factor_gt 0.0439
_refine_ls_shift/su_max 0.001
_refine_ls_shift/su_mean 0.000
_refine_ls_structure_factor_coef Fsqd
_refine_ls_weighting_details 'calc w=1/[\s^2^(Fo^2^)+(0.0296P)^2^+9.5750P] where P=(Fo^2^+2Fc^2^)/3'
_refine_ls_weighting_scheme calc
_refine_ls_wR_factor_gt 0.0901
_refine_ls_wR_factor_ref 0.0960
_reflns_number_gt 5899
_reflns_number_total 7050
_reflns_threshold_expression >2sigma(I)
_cod_data_source_file c6cc09205e2.cif
_cod_data_source_block i
_cod_depositor_comments 'Adding full bibliography for 7119560--7119562.cif.'
_cod_original_sg_symbol_H-M P2(1)/c
_cod_database_code 7119562
_publcif_datablock.id {efbdf6b2-119f-4a81-bcbf-d4a2449fae7b}

loop_
_symmetry_equiv_pos_as_xyz
'x, y, z'
'-x, y+1/2, -z+1/2'
'-x, -y, -z'
'x, -y-1/2, z-1/2'

loop_
_atom_site_label
_atom_site_type_symbol
_atom_site_fract_x
_atom_site_fract_y
_atom_site_fract_z
_atom_site_U_iso_or_equiv
_atom_site_adp_type
_atom_site_occupancy
_atom_site_symmetry_multiplicity
_atom_site_calc_flag
_atom_site_refinement_flags
Sb1 Sb 0.480193(17) 0.384442(9) 0.97242(2) 0.01689(8) Uani 1 1 d .
O1 O 0.3870(2) 0.53434(11) 0.1018(3) 0.0293(6) Uani 1 1 d .
F1 F 0.1913(2) 0.55972(13) 0.1557(4) 0.0774(11) Uani 1 1 d .
C1 C -0.0387(3) 0.22038(18) 1.3396(4) 0.0311(9) Uani 1 1 d .
N1 N 0.0238(2) 0.19346(13) 1.2676(3) 0.0242(7) Uani 1 1 d .
B1 B 0.0242(3) 0.13066(18) 1.2381(5) 0.0282(10) Uani 1 1 d .
C3 C 0.0638(3) 0.28307(16) 1.2667(4) 0.0243(8) Uani 1 1 d .
O3 O 0.3525(3) 0.50663(13) 0.3232(3) 0.0459(8) Uani 1 1 d .
F3 F 0.1896(2) 0.49767(14) 0.0094(4) 0.0676(10) Uani 1 1 d .
C4 C 0.0898(3) 0.23117(15) 1.2203(4) 0.0213(8) Uani 1 1 d .
C5 C 0.1692(3) 0.21411(14) 1.1529(3) 0.0193(7) Uani 1 1 d .
C6 C 0.1856(3) 0.16024(15) 1.1245(4) 0.0220(8) Uani 1 1 d .
C7 C 0.2596(3) 0.13424(17) 1.0545(4) 0.0285(9) Uani 1 1 d .
C8 C 0.2358(3) 0.08049(17) 1.0529(4) 0.0363(11) Uani 1 1 d .
H8 H 0.2712 0.0530 1.0126 0.044 Uiso 1 1 calc R
C9 C 0.1518(3) 0.07300(17) 1.1197(4) 0.0337(10) Uani 1 1 d .
C10 C -0.1183(3) 0.1960(2) 1.4157(5) 0.0417(12) Uani 1 1 d .
H10A H -0.1692 0.2229 1.4274 0.063 Uiso 1 1 calc R
H10B H -0.0901 0.1840 1.5029 0.063 Uiso 1 1 calc R
H10C H -0.1472 0.1654 1.3661 0.063 Uiso 1 1 calc R
C11 C 0.1103(3) 0.33679(16) 1.2491(4) 0.0303(9) Uani 1 1 d .
H11A H 0.0952 0.3491 1.1576 0.045 Uiso 1 1 calc R
H11B H 0.1815 0.3338 1.2674 0.045 Uiso 1 1 calc R
H11C H 0.0844 0.3625 1.3109 0.045 Uiso 1 1 calc R
C12 C 0.3444(3) 0.15790(19) 0.9908(4) 0.0381(11) Uani 1 1 d .
H12A H 0.3681 0.1323 0.9270 0.057 Uiso 1 1 calc R
H12B H 0.3973 0.1660 1.0592 0.057 Uiso 1 1 calc R
H12C H 0.3237 0.1910 0.9444 0.057 Uiso 1 1 calc R
C13 C 0.1040(4) 0.01990(18) 1.1414(6) 0.0500(13) Uani 1 1 d .
H13A H 0.0331 0.0250 1.1442 0.075 Uiso 1 1 calc R
H13B H 0.1312 0.0045 1.2257 0.075 Uiso 1 1 calc R
H13C H 0.1166 -0.0044 1.0684 0.075 Uiso 1 1 calc R
C14 C 0.0331(3) 0.09787(18) 1.3770(4) 0.0359(10) Uani 1 1 d .
H14A H 0.0309 0.0593 1.3586 0.054 Uiso 1 1 calc R
H14B H -0.0215 0.1077 1.4296 0.054 Uiso 1 1 calc R
H14C H 0.0954 0.1068 1.4269 0.054 Uiso 1 1 calc R
C15 C -0.0716(3) 0.1183(2) 1.1348(5) 0.0398(11) Uani 1 1 d .
H15A H -0.0602 0.1325 1.0468 0.060 Uiso 1 1 calc R
H15B H -0.1296 0.1355 1.1671 0.060 Uiso 1 1 calc R
H15C H -0.0822 0.0795 1.1288 0.060 Uiso 1 1 calc R
C16 C 0.2414(3) 0.25484(14) 1.1137(3) 0.0183(7) Uani 1 1 d .
C17 C 0.2166(3) 0.28922(14) 1.0084(3) 0.0190(7) Uani 1 1 d .
H17 H 0.1532 0.2872 0.9627 0.023 Uiso 1 1 calc R
C18 C 0.2837(3) 0.32655(14) 0.9692(4) 0.0194(7) Uani 1 1 d .
H18 H 0.2666 0.3496 0.8961 0.023 Uiso 1 1 calc R
C19 C 0.3760(2) 0.33022(14) 1.0373(3) 0.0176(7) Uani 1 1 d .
C20 C 0.4004(3) 0.29637(15) 1.1446(3) 0.0203(8) Uani 1 1 d .
H20 H 0.4630 0.2992 1.1921 0.024 Uiso 1 1 calc R
C21 C 0.3336(3) 0.25872(15) 1.1823(4) 0.0211(8) Uani 1 1 d .
H21 H 0.3507 0.2355 1.2550 0.025 Uiso 1 1 calc R
C22 C 0.5850(3) 0.39550(13) 1.1359(3) 0.0185(7) Uani 1 1 d .
C23 C 0.6824(3) 0.38502(16) 1.1146(4) 0.0280(8) Uani 1 1 d .
H23 H 0.6999 0.3755 1.0284 0.034 Uiso 1 1 calc R
C24 C 0.7540(3) 0.38858(18) 1.2197(5) 0.0408(11) Uani 1 1 d .
H24 H 0.8205 0.3812 1.2053 0.049 Uiso 1 1 calc R
C25 C 0.7293(4) 0.40270(18) 1.3445(5) 0.0430(13) Uani 1 1 d .
H25 H 0.7788 0.4050 1.4159 0.052 Uiso 1 1 calc R
C26 C 0.6328(4) 0.41355(17) 1.3664(4) 0.0390(11) Uani 1 1 d .
H26 H 0.6161 0.4239 1.4524 0.047 Uiso 1 1 calc R
C27 C 0.5593(3) 0.40926(15) 1.2615(4) 0.0285(9) Uani 1 1 d .
H27 H 0.4926 0.4157 1.2765 0.034 Uiso 1 1 calc R
C28 C 0.5581(3) 0.33457(14) 0.8463(3) 0.0184(7) Uani 1 1 d .
C29 C 0.5992(3) 0.35389(15) 0.7341(4) 0.0236(8) Uani 1 1 d .
H29 H 0.5896 0.3902 0.7081 0.028 Uiso 1 1 calc R
C30 C 0.6542(3) 0.32012(16) 0.6600(4) 0.0267(8) Uani 1 1 d .
H30 H 0.6814 0.3333 0.5826 0.032 Uiso 1 1 calc R
C31 C 0.6697(3) 0.26724(16) 0.6980(4) 0.0259(8) Uani 1 1 d .
H31 H 0.7084 0.2445 0.6475 0.031 Uiso 1 1 calc R
C32 C 0.6289(3) 0.24746(15) 0.8097(4) 0.0236(8) Uani 1 1 d .
H32 H 0.6393 0.2112 0.8355 0.028 Uiso 1 1 calc R
C33 C 0.5728(3) 0.28083(14) 0.8835(4) 0.0207(8) Uani 1 1 d .
H33 H 0.5442 0.2672 0.9595 0.025 Uiso 1 1 calc R
C34 C 0.4040(3) 0.44328(15) 0.8552(4) 0.0246(8) Uani 1 1 d .
H34A H 0.4296 0.4444 0.7672 0.037 Uiso 1 1 calc R
H34B H 0.4131 0.4783 0.8983 0.037 Uiso 1 1 calc R
H34C H 0.3340 0.4344 0.8457 0.037 Uiso 1 1 calc R
C35 C 0.2116(3) 0.5079(2) 0.1373(6) 0.0455(12) Uani 1 1 d .
S2 S 0.34063(7) 0.49604(4) 0.18273(9) 0.0225(2) Uani 1 1 d .
N2 N 0.1200(2) 0.12051(13) 1.1633(3) 0.0273(7) Uani 1 1 d .
O2 O 0.3539(2) 0.44097(11) 0.1439(3) 0.0352(7) Uani 1 1 d .
F2 F 0.1542(2) 0.47883(16) 0.2067(4) 0.0800(11) Uani 1 1 d .
C2 C -0.0165(3) 0.27477(18) 1.3392(4) 0.0302(9) Uani 1 1 d .
H2 H -0.0512 0.3019 1.3820 0.036 Uiso 1 1 calc R

loop_
_atom_site_aniso_label
_atom_site_aniso_U_11
_atom_site_aniso_U_22
_atom_site_aniso_U_33
_atom_site_aniso_U_23
_atom_site_aniso_U_13
_atom_site_aniso_U_12
Sb1 0.01900(12) 0.01724(12) 0.01391(12) 0.00202(10) -0.00208(8) 0.00025(10)
O1 0.0328(16) 0.0249(14) 0.0299(15) 0.0023(12) 0.0013(12) -0.0049(12)
F1 0.0470(19) 0.059(2) 0.127(3) -0.014(2) 0.015(2) 0.0305(16)
C1 0.021(2) 0.049(3) 0.022(2) 0.0070(18) -0.0015(16) 0.0007(18)
N1 0.0184(16) 0.0305(18) 0.0227(17) 0.0065(14) -0.0039(13) -0.0034(13)
B1 0.026(2) 0.027(2) 0.030(2) 0.0034(19) -0.0079(19) -0.0091(18)
C3 0.0209(19) 0.032(2) 0.0191(19) -0.0003(16) -0.0048(15) 0.0059(16)
O3 0.063(2) 0.050(2) 0.0248(17) 0.0012(14) 0.0035(15) -0.0023(17)
F3 0.0396(17) 0.080(2) 0.078(2) -0.0072(18) -0.0264(16) -0.0049(16)
C4 0.0171(18) 0.0271(19) 0.0189(18) 0.0030(15) -0.0049(14) -0.0032(15)
C5 0.0210(18) 0.0250(19) 0.0108(16) 0.0025(14) -0.0074(13) -0.0016(15)
C6 0.0249(19) 0.0225(19) 0.0172(18) 0.0013(15) -0.0073(15) -0.0033(15)
C7 0.034(2) 0.035(2) 0.0150(18) -0.0010(16) -0.0076(16) 0.0087(18)
C8 0.047(3) 0.029(2) 0.030(2) -0.0093(18) -0.011(2) 0.010(2)
C9 0.040(3) 0.027(2) 0.031(2) -0.0031(18) -0.0152(19) 0.0037(18)
C10 0.021(2) 0.069(3) 0.036(3) 0.012(2) 0.0054(18) -0.001(2)
C11 0.037(2) 0.028(2) 0.026(2) -0.0061(17) 0.0007(17) 0.0053(18)
C12 0.042(3) 0.043(3) 0.030(2) 0.000(2) 0.0072(19) 0.016(2)
C13 0.058(3) 0.024(2) 0.064(3) -0.005(2) -0.018(3) -0.003(2)
C14 0.037(2) 0.035(2) 0.034(2) 0.0084(19) -0.0085(19) -0.0132(19)
C15 0.030(2) 0.049(3) 0.038(2) 0.007(2) -0.0120(19) -0.012(2)
C16 0.0168(17) 0.0204(18) 0.0176(18) -0.0031(14) 0.0014(14) 0.0007(14)
C17 0.0165(17) 0.0228(18) 0.0168(18) -0.0002(14) -0.0037(14) 0.0008(14)
C18 0.0207(18) 0.0189(17) 0.0180(18) 0.0021(14) -0.0019(14) 0.0030(14)
C19 0.0166(17) 0.0193(17) 0.0169(18) -0.0003(14) 0.0022(14) 0.0005(14)
C20 0.0156(17) 0.0261(19) 0.0181(18) 0.0048(15) -0.0046(14) -0.0002(15)
C21 0.0205(18) 0.0241(19) 0.0180(18) 0.0063(15) -0.0020(14) 0.0015(15)
C22 0.0267(19) 0.0144(17) 0.0127(16) 0.0012(13) -0.0084(14) -0.0036(14)
C23 0.026(2) 0.027(2) 0.030(2) 0.0068(17) -0.0062(16) -0.0035(17)
C24 0.030(2) 0.040(3) 0.050(3) 0.016(2) -0.014(2) -0.011(2)
C25 0.053(3) 0.034(2) 0.037(3) 0.014(2) -0.024(2) -0.022(2)
C26 0.069(3) 0.028(2) 0.017(2) 0.0063(17) -0.012(2) -0.011(2)
C27 0.039(2) 0.0213(19) 0.025(2) 0.0053(16) -0.0020(17) -0.0013(17)
C28 0.0188(17) 0.0183(17) 0.0175(18) -0.0006(14) -0.0023(14) -0.0016(14)
C29 0.029(2) 0.0202(19) 0.0213(19) -0.0007(15) -0.0007(15) -0.0032(15)
C30 0.033(2) 0.029(2) 0.0182(19) -0.0014(16) 0.0060(16) -0.0044(17)
C31 0.025(2) 0.028(2) 0.025(2) -0.0072(16) 0.0002(16) 0.0015(16)
C32 0.025(2) 0.0167(18) 0.027(2) -0.0022(15) -0.0056(16) -0.0024(15)
C33 0.0202(18) 0.0215(18) 0.0198(18) 0.0014(15) -0.0015(14) -0.0036(14)
C34 0.030(2) 0.0231(19) 0.0198(19) 0.0091(15) -0.0031(16) 0.0042(16)
C35 0.028(2) 0.047(3) 0.062(4) -0.007(2) 0.008(2) 0.002(2)
S2 0.0242(5) 0.0215(5) 0.0220(5) 0.0012(4) 0.0029(4) 0.0024(4)
N2 0.0321(18) 0.0239(17) 0.0243(17) 0.0001(14) -0.0089(14) -0.0027(14)
O2 0.0476(19) 0.0208(14) 0.0380(17) 0.0031(12) 0.0088(14) 0.0096(13)
F2 0.0389(18) 0.090(3) 0.116(3) 0.004(2) 0.0350(19) -0.0161(18)
C2 0.026(2) 0.039(2) 0.026(2) -0.0004(18) 0.0017(16) 0.0111(18)

loop_
_atom_type_symbol
_atom_type_description
_atom_type_scat_dispersion_real
_atom_type_scat_dispersion_imag
_atom_type_scat_source
C C 0.0033 0.0016 'International Tables Vol C Tables 4.2.6.8 and 6.1.1.4'
H H 0.0000 0.0000 'International Tables Vol C Tables 4.2.6.8 and 6.1.1.4'
B B 0.0013 0.0007 'International Tables Vol C Tables 4.2.6.8 and 6.1.1.4'
N N 0.0061 0.0033 'International Tables Vol C Tables 4.2.6.8 and 6.1.1.4'
O O 0.0106 0.0060 'International Tables Vol C Tables 4.2.6.8 and 6.1.1.4'
F F 0.0171 0.0103 'International Tables Vol C Tables 4.2.6.8 and 6.1.1.4'
S S 0.1246 0.1234 'International Tables Vol C Tables 4.2.6.8 and 6.1.1.4'
Sb Sb -0.5866 1.5461 'International Tables Vol C Tables 4.2.6.8 and 6.1.1.4'

loop_
_geom_angle_atom_site_label_1
_geom_angle_atom_site_label_2
_geom_angle_atom_site_label_3
_geom_angle
C19 Sb1 C34 107.81(14)
C19 Sb1 C22 105.94(13)
C34 Sb1 C22 128.35(14)
C19 Sb1 C28 101.10(13)
C34 Sb1 C28 108.71(14)
C22 Sb1 C28 101.68(14)
N1 C1 C2 109.8(4)
N1 C1 C10 126.0(4)
C2 C1 C10 124.1(4)
C1 N1 C4 107.4(3)
C1 N1 B1 127.1(3)
C4 N1 B1 125.5(3)
N2 B1 N1 105.1(3)
N2 B1 C14 108.8(3)
N1 B1 C14 109.7(3)
N2 B1 C15 108.4(3)
N1 B1 C15 106.9(3)
C14 B1 C15 117.3(3)
C2 C3 C4 105.4(4)
C2 C3 C11 123.9(4)
C4 C3 C11 130.7(4)
C5 C4 N1 120.3(3)
C5 C4 C3 131.3(3)
N1 C4 C3 108.1(3)
C4 C5 C6 122.5(3)
C4 C5 C16 118.6(3)
C6 C5 C16 118.8(3)
C5 C6 N2 120.3(3)
C5 C6 C7 131.9(4)
N2 C6 C7 107.9(3)
C8 C7 C6 105.7(4)
C8 C7 C12 124.8(4)
C6 C7 C12 129.5(4)
C7 C8 C9 109.2(4)
N2 C9 C8 109.9(4)
N2 C9 C13 125.0(4)
C8 C9 C13 125.1(4)
C17 C16 C21 119.7(3)
C17 C16 C5 119.9(3)
C21 C16 C5 120.5(3)
C18 C17 C16 120.4(3)
C17 C18 C19 119.9(3)
C18 C19 C20 119.7(3)
C18 C19 Sb1 119.9(3)
C20 C19 Sb1 120.3(3)
C21 C20 C19 120.2(3)
C20 C21 C16 120.1(3)
C27 C22 C23 120.3(3)
C27 C22 Sb1 122.7(3)
C23 C22 Sb1 116.9(3)
C24 C23 C22 119.7(4)
C25 C24 C23 120.5(4)
C24 C25 C26 120.2(4)
C25 C26 C27 120.0(4)
C22 C27 C26 119.4(4)
C29 C28 C33 119.4(3)
C29 C28 Sb1 122.6(3)
C33 C28 Sb1 117.9(3)
C30 C29 C28 119.9(3)
C31 C30 C29 120.5(4)
C30 C31 C32 120.1(4)
C31 C32 C33 119.8(3)
C32 C33 C28 120.2(3)
F2 C35 F3 108.3(4)
F2 C35 F1 108.8(4)
F3 C35 F1 106.6(5)
F2 C35 S2 112.7(4)
F3 C35 S2 110.9(3)
F1 C35 S2 109.3(3)
O1 S2 O3 114.66(18)
O1 S2 O2 114.11(17)
O3 S2 O2 115.81(19)
O1 S2 C35 102.3(2)
O3 S2 C35 104.5(2)
O2 S2 C35 103.1(2)
C9 N2 C6 107.4(4)
C9 N2 B1 126.6(4)
C6 N2 B1 125.9(3)
C3 C2 C1 109.3(4)

loop_
_geom_bond_atom_site_label_1
_geom_bond_atom_site_label_2
_geom_bond_distance
Sb1 C19 2.106(3)
Sb1 C34 2.109(3)
Sb1 C22 2.117(3)
Sb1 C28 2.125(4)
O1 S2 1.437(3)
F1 C35 1.340(6)
C1 N1 1.344(5)
C1 C2 1.391(6)
C1 C10 1.508(6)
N1 C4 1.412(5)
N1 B1 1.596(6)
B1 N2 1.583(6)
B1 C14 1.619(6)
B1 C15 1.637(6)
C3 C2 1.381(6)
C3 C4 1.432(5)
C3 C11 1.501(6)
O3 S2 1.439(3)
F3 C35 1.327(6)
C4 C5 1.393(5)
C5 C6 1.397(5)
C5 C16 1.491(5)
C6 N2 1.413(5)
C6 C7 1.434(6)
C7 C8 1.381(6)
C7 C12 1.491(6)
C8 C9 1.388(7)
C9 N2 1.349(5)
C9 C13 1.502(6)
C16 C17 1.387(5)
C16 C21 1.393(5)
C17 C18 1.386(5)
C18 C19 1.392(5)
C19 C20 1.393(5)
C20 C21 1.384(5)
C22 C27 1.384(5)
C22 C23 1.390(6)
C23 C24 1.388(6)
C24 C25 1.376(7)
C25 C26 1.382(7)
C26 C27 1.405(6)
C28 C29 1.389(5)
C28 C33 1.403(5)
C29 C30 1.387(5)
C30 C31 1.386(5)
C31 C32 1.386(6)
C32 C33 1.388(5)
C35 F2 1.310(6)
C35 S2 1.812(5)
S2 O2 1.445(3)

loop_
_geom_torsion_atom_site_label_1
_geom_torsion_atom_site_label_2
_geom_torsion_atom_site_label_3
_geom_torsion_atom_site_label_4
_geom_torsion
C2 C1 N1 C4 0.9(4)
C10 C1 N1 C4 -176.4(4)
C2 C1 N1 B1 -178.4(3)
C10 C1 N1 B1 4.4(6)
C1 N1 B1 N2 -173.8(3)
C4 N1 B1 N2 7.1(5)
C1 N1 B1 C14 -57.0(5)
C4 N1 B1 C14 123.9(4)
C1 N1 B1 C15 71.1(5)
C4 N1 B1 C15 -108.0(4)
C1 N1 C4 C5 173.8(3)
B1 N1 C4 C5 -6.9(5)
C1 N1 C4 C3 -0.4(4)
B1 N1 C4 C3 178.9(3)
C2 C3 C4 C5 -173.6(4)
C11 C3 C4 C5 4.9(7)
C2 C3 C4 N1 -0.3(4)
C11 C3 C4 N1 178.2(4)
N1 C4 C5 C6 2.5(5)
C3 C4 C5 C6 175.1(4)
N1 C4 C5 C16 -175.4(3)
C3 C4 C5 C16 -2.8(6)
C4 C5 C6 N2 0.5(5)
C16 C5 C6 N2 178.4(3)
C4 C5 C6 C7 178.1(4)
C16 C5 C6 C7 -4.0(6)
C5 C6 C7 C8 -177.4(4)
N2 C6 C7 C8 0.4(4)
C5 C6 C7 C12 0.8(7)
N2 C6 C7 C12 178.7(4)
C6 C7 C8 C9 -0.6(4)
C12 C7 C8 C9 -179.0(4)
C7 C8 C9 N2 0.6(5)
C7 C8 C9 C13 -178.8(4)
C4 C5 C16 C17 -74.3(4)
C6 C5 C16 C17 107.7(4)
C4 C5 C16 C21 105.6(4)
C6 C5 C16 C21 -72.4(4)
C21 C16 C17 C18 1.4(5)
C5 C16 C17 C18 -178.7(3)
C16 C17 C18 C19 -1.0(5)
C17 C18 C19 C20 -0.2(5)
C17 C18 C19 Sb1 177.2(3)
C34 Sb1 C19 C18 20.7(3)
C22 Sb1 C19 C18 161.0(3)
C28 Sb1 C19 C18 -93.3(3)
C34 Sb1 C19 C20 -161.9(3)
C22 Sb1 C19 C20 -21.6(3)
C28 Sb1 C19 C20 84.1(3)
C18 C19 C20 C21 1.0(5)
Sb1 C19 C20 C21 -176.4(3)
C19 C20 C21 C16 -0.6(6)
C17 C16 C21 C20 -0.6(5)
C5 C16 C21 C20 179.5(3)
C19 Sb1 C22 C27 -51.9(3)
C34 Sb1 C22 C27 77.3(3)
C28 Sb1 C22 C27 -157.1(3)
C19 Sb1 C22 C23 124.2(3)
C34 Sb1 C22 C23 -106.6(3)
C28 Sb1 C22 C23 18.9(3)
C27 C22 C23 C24 -0.2(6)
Sb1 C22 C23 C24 -176.4(3)
C22 C23 C24 C25 -0.4(6)
C23 C24 C25 C26 -0.1(7)
C24 C25 C26 C27 1.1(6)
C23 C22 C27 C26 1.2(5)
Sb1 C22 C27 C26 177.2(3)
C25 C26 C27 C22 -1.7(6)
C19 Sb1 C28 C29 147.7(3)
C34 Sb1 C28 C29 34.4(3)
C22 Sb1 C28 C29 -103.2(3)
C19 Sb1 C28 C33 -36.0(3)
C34 Sb1 C28 C33 -149.3(3)
C22 Sb1 C28 C33 73.1(3)
C33 C28 C29 C30 -0.1(5)
Sb1 C28 C29 C30 176.2(3)
C28 C29 C30 C31 -0.8(6)
C29 C30 C31 C32 1.0(6)
C30 C31 C32 C33 -0.3(6)
C31 C32 C33 C28 -0.7(5)
C29 C28 C33 C32 0.8(5)
Sb1 C28 C33 C32 -175.6(3)
F2 C35 S2 O1 -176.1(4)
F3 C35 S2 O1 62.3(4)
F1 C35 S2 O1 -55.0(4)
F2 C35 S2 O3 -56.2(4)
F3 C35 S2 O3 -177.9(3)
F1 C35 S2 O3 64.9(4)
F2 C35 S2 O2 65.3(4)
F3 C35 S2 O2 -56.4(4)
F1 C35 S2 O2 -173.7(4)
C8 C9 N2 C6 -0.3(4)
C13 C9 N2 C6 179.1(4)
C8 C9 N2 B1 176.9(3)
C13 C9 N2 B1 -3.6(6)
C5 C6 N2 C9 178.1(3)
C7 C6 N2 C9 -0.1(4)
C5 C6 N2 B1 0.8(5)
C7 C6 N2 B1 -177.4(3)
N1 B1 N2 C9 179.2(3)
C14 B1 N2 C9 61.8(5)
C15 B1 N2 C9 -66.8(5)
N1 B1 N2 C6 -4.0(5)
C14 B1 N2 C6 -121.4(4)
C15 B1 N2 C6 110.0(4)
C4 C3 C2 C1 0.8(4)
C11 C3 C2 C1 -177.8(4)
N1 C1 C2 C3 -1.1(5)
C10 C1 C2 C3 176.2(4)

loop_
_publcif_info_exptl_table_extra_item
sin_theta_over_lambda_max
